data_1508724
loop_
_publ_author_name
'Gharpure, Santosh J.'
'Niranjana, P.'
'Porwal, Suheel K.'

_publ_section_title
;
 Stereoselective synthesis of oxa- and aza-angular triquinanes using
 tandem radical cyclization to vinylogous carbonates and carbamates.
;
_journal_issue 21
_journal_name_full 'Organic letters'
_journal_page_first 5476
_journal_page_last 5479
_journal_paper_doi 10.1021/ol302557a
_journal_volume 14
_journal_year 2012
_chemical_formula_moiety 'C26 H31 N O5 S'
_chemical_formula_sum 'C26 H31 N O5 S'
_chemical_formula_weight 469.58
_chemical_name_systematic
; 
 ? 
;
_space_group_IT_number 4
_symmetry_cell_setting monoclinic
_symmetry_space_group_name_Hall 'P 2yb'
_symmetry_space_group_name_H-M 'P 1 21 1'
_atom_sites_solution_hydrogens geom
_atom_sites_solution_primary direct
_atom_sites_solution_secondary difmap
_audit_creation_method SHELXL-97
_cell_angle_alpha 90.00
_cell_angle_beta 104.2950(10)
_cell_angle_gamma 90.00
_cell_formula_units_Z 4
_cell_length_a 9.4749(3)
_cell_length_b 20.5466(5)
_cell_length_c 12.8261(4)
_cell_measurement_temperature 298(2)
_cell_volume 2419.63(12)
_computing_cell_refinement APEXII,Bruker,2004
_computing_data_collection APEXII,Bruker,2004
_computing_data_reduction SAINT,Bruker,2004
_computing_molecular_graphics 'ORTEP-3 (Farrugia, 1997)'
_computing_publication_material 'SHELXL-97 (Sheldrick, 2008)'
_computing_structure_refinement 'SHELXL-97 (Sheldrick, 2008)'
_computing_structure_solution 'SHELXS-97 (Sheldrick, 2008)'
_diffrn_ambient_temperature 298(2)
_diffrn_measured_fraction_theta_full 0.997
_diffrn_measured_fraction_theta_max 0.975
_diffrn_measurement_device_type 'Bruker APEXII CCD area detector'
_diffrn_measurement_method 'phi and omega scans'
_diffrn_radiation_monochromator graphite
_diffrn_radiation_source 'fine-focus sealed tube'
_diffrn_radiation_type MoK\a
_diffrn_radiation_wavelength 0.71073
_diffrn_reflns_av_R_equivalents 0.0182
_diffrn_reflns_av_sigmaI/netI 0.0333
_diffrn_reflns_limit_h_max 12
_diffrn_reflns_limit_h_min -12
_diffrn_reflns_limit_k_max 22
_diffrn_reflns_limit_k_min -27
_diffrn_reflns_limit_l_max 16
_diffrn_reflns_limit_l_min -17
_diffrn_reflns_number 18295
_diffrn_reflns_theta_full 25.00
_diffrn_reflns_theta_max 28.53
_diffrn_reflns_theta_min 1.91
_exptl_absorpt_coefficient_mu 0.171
_exptl_absorpt_correction_T_max 0.9667
_exptl_absorpt_correction_T_min 0.9318
_exptl_absorpt_correction_type multi-scan
_exptl_absorpt_process_details 'SADABS (Bruker,2004)'
_exptl_crystal_colour colourless
_exptl_crystal_density_diffrn 1.289
_exptl_crystal_density_method 'not measured'
_exptl_crystal_description Block
_exptl_crystal_F_000 1000
_exptl_crystal_size_max 0.42
_exptl_crystal_size_mid 0.35
_exptl_crystal_size_min 0.20
_refine_diff_density_max 0.328
_refine_diff_density_min -0.341
_refine_diff_density_rms 0.050
_refine_ls_abs_structure_details 'Flack H D (1983), Acta Cryst. A39, 876-881'
_refine_ls_abs_structure_Flack 0.00(5)
_refine_ls_extinction_method none
_refine_ls_goodness_of_fit_ref 0.976
_refine_ls_hydrogen_treatment constr
_refine_ls_matrix_type full
_refine_ls_number_parameters 603
_refine_ls_number_reflns 10798
_refine_ls_number_restraints 1
_refine_ls_restrained_S_all 0.976
_refine_ls_R_factor_all 0.0560
_refine_ls_R_factor_gt 0.0433
_refine_ls_shift/su_max 0.016
_refine_ls_shift/su_mean 0.000
_refine_ls_structure_factor_coef Fsqd
_refine_ls_weighting_details 'calc w=1/[\s^2^(Fo^2^)+(0.1000P)^2^+0.0000P] where P=(Fo^2^+2Fc^2^)/3'
_refine_ls_weighting_scheme calc
_refine_ls_wR_factor_gt 0.1233
_refine_ls_wR_factor_ref 0.1354
_reflns_number_gt 9011
_reflns_number_total 10798
_reflns_threshold_expression >2sigma(I)
_cod_data_source_file ol302557a_si_006.cif
_cod_data_source_block new
_cod_depositor_comments
;
The following automatic conversions were performed:

'_symmetry_cell_setting' value 'Monoclinic' changed to 'monoclinic'
according to /home/saulius/struct/CIF-dictionaries/cif_core.dic
dictionary named 'cif_core.dic' version 2.4.2 from
2011-04-26.

'_exptl_absorpt_correction_type' value 'Multi-scan'
changed to 'multi-scan' according to
/home/saulius/struct/CIF-dictionaries/cif_core.dic dictionary named
'cif_core.dic' version 2.4.2 from 2011-04-26.

Automatic conversion script
Id: cif_fix_values 1891 2012-01-12 08:04:46Z andrius 
;
_cod_original_sg_symbol_H-M 'P 21'
_cod_database_code 1508724

loop_
_symmetry_equiv_pos_as_xyz
'x, y, z'
'-x, y+1/2, -z'

loop_
_atom_site_label
_atom_site_type_symbol
_atom_site_fract_x
_atom_site_fract_y
_atom_site_fract_z
_atom_site_U_iso_or_equiv
_atom_site_adp_type
_atom_site_occupancy
_atom_site_symmetry_multiplicity
_atom_site_calc_flag
_atom_site_refinement_flags
C1 C 0.5572(2) 0.80757(13) 0.8587(2) 0.0433(5) Uani 1 1 d .
H1 H 0.6278 0.7872 0.9121 0.052 Uiso 1 1 calc R
C2 C 0.5878(3) 0.82915(15) 0.7649(2) 0.0501(6) Uani 1 1 d .
H2 H 0.6803 0.8224 0.7543 0.060 Uiso 1 1 calc R
C3 C 0.4840(3) 0.86059(16) 0.6860(2) 0.0492(6) Uani 1 1 d .
H3 H 0.5080 0.8754 0.6240 0.059 Uiso 1 1 calc R
C4 C 0.3439(2) 0.87015(13) 0.69915(18) 0.0397(5) Uani 1 1 d .
H4 H 0.2739 0.8915 0.6467 0.048 Uiso 1 1 calc R
C5 C 0.3108(2) 0.84722(10) 0.79203(17) 0.0298(4) Uani 1 1 d .
C6 C 0.4172(2) 0.81734(11) 0.87032(18) 0.0348(4) Uani 1 1 d .
C7 C 0.1698(2) 0.84794(10) 0.82708(16) 0.0289(4) Uani 1 1 d .
C8 C 0.0410(2) 0.81470(11) 0.74785(17) 0.0315(4) Uani 1 1 d .
H8A H 0.0740 0.7928 0.6912 0.038 Uiso 1 1 calc R
H8B H -0.0046 0.7829 0.7850 0.038 Uiso 1 1 calc R
C9 C 0.0015(2) 0.93244(11) 0.74143(19) 0.0355(5) Uani 1 1 d .
H9 H 0.0561 0.9476 0.6904 0.043 Uiso 1 1 calc R
C10 C 0.1125(2) 0.91624(10) 0.84675(17) 0.0319(4) Uani 1 1 d .
H10 H 0.1936 0.9470 0.8550 0.038 Uiso 1 1 calc R
C11 C 0.0728(2) 0.91106(12) 0.95754(19) 0.0393(5) Uani 1 1 d .
C12 C 0.1991(3) 0.86854(14) 1.01944(19) 0.0432(5) Uani 1 1 d .
H12A H 0.2873 0.8941 1.0425 0.052 Uiso 1 1 calc R
H12B H 0.1758 0.8494 1.0823 0.052 Uiso 1 1 calc R
C13 C 0.2182(2) 0.81578(12) 0.94036(17) 0.0341(4) Uani 1 1 d .
H13 H 0.1568 0.7781 0.9451 0.041 Uiso 1 1 calc R
C14 C -0.0717(3) 0.87557(16) 0.9542(2) 0.0509(7) Uani 1 1 d .
H14A H -0.0812 0.8690 1.0263 0.076 Uiso 1 1 calc R
H14B H -0.0721 0.8342 0.9194 0.076 Uiso 1 1 calc R
H14C H -0.1517 0.9014 0.9149 0.076 Uiso 1 1 calc R
C15 C 0.0724(3) 0.97731(16) 1.0119(3) 0.0588(8) Uani 1 1 d .
H15A H 0.0612 0.9712 1.0836 0.088 Uiso 1 1 calc R
H15B H -0.0069 1.0030 0.9714 0.088 Uiso 1 1 calc R
H15C H 0.1627 0.9993 1.0147 0.088 Uiso 1 1 calc R
C16 C -0.0116(3) 0.86845(13) 0.50169(18) 0.0380(5) Uani 1 1 d .
C17 C 0.0662(3) 0.81509(14) 0.47991(19) 0.0463(6) Uani 1 1 d .
H17 H 0.0431 0.7732 0.4979 0.056 Uiso 1 1 calc R
C18 C 0.1793(3) 0.82562(17) 0.4307(2) 0.0578(7) Uani 1 1 d .
H18 H 0.2343 0.7904 0.4176 0.069 Uiso 1 1 calc R
C19 C 0.2118(4) 0.88735(17) 0.4007(2) 0.0599(8) Uani 1 1 d .
C20 C 0.1302(4) 0.93915(15) 0.4217(2) 0.0595(8) Uani 1 1 d .
H20 H 0.1506 0.9807 0.4008 0.071 Uiso 1 1 calc R
C21 C 0.0195(3) 0.93099(13) 0.4725(2) 0.0491(6) Uani 1 1 d .
H21 H -0.0334 0.9665 0.4870 0.059 Uiso 1 1 calc R
C22 C 0.3383(5) 0.8980(3) 0.3487(4) 0.1014(15) Uani 1 1 d .
H22A H 0.4267 0.9038 0.4037 0.152 Uiso 1 1 calc R
H22B H 0.3201 0.9361 0.3040 0.152 Uiso 1 1 calc R
H22C H 0.3478 0.8608 0.3056 0.152 Uiso 1 1 calc R
C23 C -0.1134(3) 0.98401(13) 0.7450(2) 0.0475(6) Uani 1 1 d .
H23A H -0.1941 0.9797 0.6820 0.057 Uiso 1 1 calc R
H23B H -0.1505 0.9771 0.8082 0.057 Uiso 1 1 calc R
C24 C -0.0513(3) 1.05122(13) 0.7483(2) 0.0501(6) Uani 1 1 d .
C25 C -0.1047(6) 1.16351(16) 0.7535(3) 0.0885(13) Uani 1 1 d .
H25A H -0.0923 1.1738 0.6825 0.106 Uiso 1 1 calc R
H25B H -0.0129 1.1710 0.8057 0.106 Uiso 1 1 calc R
C26 C -0.2198(7) 1.20469(18) 0.7783(4) 0.1075(18) Uani 1 1 d .
H26A H -0.3114 1.1948 0.7291 0.161 Uiso 1 1 calc R
H26B H -0.1965 1.2497 0.7713 0.161 Uiso 1 1 calc R
H26C H -0.2264 1.1964 0.8506 0.161 Uiso 1 1 calc R
C1A C 0.9247(3) 0.66416(15) 0.9266(2) 0.0533(7) Uani 1 1 d .
H1A H 0.9942 0.6823 0.9834 0.064 Uiso 1 1 calc R
C2A C 0.9585(3) 0.64671(15) 0.8329(3) 0.0562(7) Uani 1 1 d .
H2A H 1.0524 0.6540 0.8255 0.067 Uiso 1 1 calc R
C3A C 0.8567(3) 0.61845(16) 0.7481(2) 0.0513(6) Uani 1 1 d .
H3A H 0.8828 0.6067 0.6853 0.062 Uiso 1 1 calc R
C4A C 0.7162(3) 0.60791(12) 0.7579(2) 0.0416(5) Uani 1 1 d .
H4A H 0.6471 0.5890 0.7018 0.050 Uiso 1 1 calc R
C5A C 0.6794(2) 0.62565(11) 0.85139(18) 0.0335(4) Uani 1 1 d .
C6A C 0.7826(3) 0.65370(13) 0.93389(19) 0.0413(5) Uani 1 1 d .
C7A C 0.5384(2) 0.62110(11) 0.88428(16) 0.0308(4) Uani 1 1 d .
C8A C 0.4093(2) 0.65621(11) 0.80884(17) 0.0341(4) Uani 1 1 d .
H8A1 H 0.3615 0.6848 0.8496 0.041 Uiso 1 1 calc R
H8A2 H 0.4424 0.6819 0.7561 0.041 Uiso 1 1 calc R
C9A C 0.3737(2) 0.53878(10) 0.78524(18) 0.0321(4) Uani 1 1 d .
H9A H 0.4304 0.5276 0.7334 0.039 Uiso 1 1 calc R
C10A C 0.4818(2) 0.55104(10) 0.89396(17) 0.0308(4) Uani 1 1 d .
H10A H 0.5639 0.5211 0.8998 0.037 Uiso 1 1 calc R
C11A C 0.4381(2) 0.55002(13) 1.00325(19) 0.0393(5) Uani 1 1 d .
C12A C 0.5633(3) 0.59051(14) 1.0722(2) 0.0477(6) Uani 1 1 d .
H12C H 0.5388 0.6057 1.1371 0.057 Uiso 1 1 calc R
H12D H 0.6519 0.5649 1.0922 0.057 Uiso 1 1 calc R
C13A C 0.5827(3) 0.64770(13) 1.00151(19) 0.0403(5) Uani 1 1 d .
H13A H 0.5193 0.6839 1.0103 0.048 Uiso 1 1 calc R
C14A C 0.2931(3) 0.58445(15) 1.0017(2) 0.0508(6) Uani 1 1 d .
H14D H 0.2751 0.5825 1.0721 0.076 Uiso 1 1 calc R
H14E H 0.2152 0.5632 0.9509 0.076 Uiso 1 1 calc R
H14F H 0.2986 0.6291 0.9812 0.076 Uiso 1 1 calc R
C15A C 0.4368(3) 0.48146(15) 1.0500(2) 0.0560(7) Uani 1 1 d .
H15D H 0.5245 0.4591 1.0468 0.084 Uiso 1 1 calc R
H15E H 0.3541 0.4579 1.0090 0.084 Uiso 1 1 calc R
H15F H 0.4310 0.4845 1.1235 0.084 Uiso 1 1 calc R
C16A C 0.3594(3) 0.61787(13) 0.55572(19) 0.0400(5) Uani 1 1 d .
C17A C 0.4378(3) 0.67381(14) 0.5450(2) 0.0493(6) Uani 1 1 d .
H17A H 0.4134 0.7137 0.5700 0.059 Uiso 1 1 calc R
C18A C 0.5528(4) 0.66895(19) 0.4963(2) 0.0651(9) Uani 1 1 d .
H18A H 0.6057 0.7061 0.4890 0.078 Uiso 1 1 calc R
C19A C 0.5905(4) 0.6102(2) 0.4585(2) 0.0688(10) Uani 1 1 d .
C20A C 0.5073(4) 0.55624(18) 0.4672(2) 0.0661(8) Uani 1 1 d .
H20A H 0.5292 0.5168 0.4393 0.079 Uiso 1 1 calc R
C21A C 0.3931(3) 0.55886(15) 0.5158(2) 0.0510(6) Uani 1 1 d .
H21A H 0.3396 0.5217 0.5217 0.061 Uiso 1 1 calc R
C22A C 0.7204(6) 0.6049(3) 0.4098(4) 0.1139(18) Uani 1 1 d .
H22D H 0.7251 0.6428 0.3671 0.171 Uiso 1 1 calc R
H22E H 0.7103 0.5668 0.3652 0.171 Uiso 1 1 calc R
H22F H 0.8080 0.6017 0.4663 0.171 Uiso 1 1 calc R
C23A C 0.2607(3) 0.48531(12) 0.7803(2) 0.0437(5) Uani 1 1 d .
H23C H 0.2073 0.4935 0.8345 0.052 Uiso 1 1 calc R
H23D H 0.1919 0.4861 0.7104 0.052 Uiso 1 1 calc R
C24A C 0.3308(3) 0.41925(12) 0.7989(2) 0.0442(6) Uani 1 1 d .
C25A C 0.2895(5) 0.30833(16) 0.8313(3) 0.0786(10) Uani 1 1 d .
H25C H 0.3889 0.3102 0.8747 0.094 Uiso 1 1 calc R
H25D H 0.2311 0.2860 0.8726 0.094 Uiso 1 1 calc R
C26A C 0.2854(9) 0.2729(3) 0.7357(4) 0.165(3) Uani 1 1 d .
H26D H 0.1932 0.2513 0.7125 0.248 Uiso 1 1 calc R
H26E H 0.3622 0.2411 0.7494 0.248 Uiso 1 1 calc R
H26F H 0.2982 0.3022 0.6805 0.248 Uiso 1 1 calc R
N1 N -0.06311(18) 0.86753(9) 0.70240(14) 0.0317(4) Uani 1 1 d .
N1A N 0.30718(19) 0.60414(8) 0.75470(15) 0.0332(4) Uani 1 1 d .
O1 O 0.36954(17) 0.79616(8) 0.95720(13) 0.0407(4) Uani 1 1 d .
O2 O -0.1926(2) 0.79186(9) 0.56335(15) 0.0535(5) Uani 1 1 d .
O3 O -0.2491(2) 0.90883(11) 0.54461(17) 0.0572(5) Uani 1 1 d .
O4 O 0.0705(3) 1.06385(12) 0.7427(3) 0.0947(10) Uani 1 1 d .
O5 O -0.1495(3) 1.09572(10) 0.75758(18) 0.0644(6) Uani 1 1 d .
O1A O 0.73327(19) 0.66925(10) 1.02219(14) 0.0502(4) Uani 1 1 d .
O2A O 0.1750(2) 0.68614(9) 0.62900(16) 0.0529(5) Uani 1 1 d .
O3A O 0.1225(2) 0.56980(9) 0.59108(16) 0.0527(5) Uani 1 1 d .
O4A O 0.4583(2) 0.40836(10) 0.8078(2) 0.0639(6) Uani 1 1 d .
O5A O 0.2345(2) 0.37413(10) 0.8074(2) 0.0681(6) Uani 1 1 d .
S1 S -0.14533(6) 0.85784(3) 0.57443(5) 0.03962(14) Uani 1 1 d .
S1A S 0.22537(6) 0.62081(3) 0.62913(5) 0.03793(13) Uani 1 1 d .

loop_
_atom_site_aniso_label
_atom_site_aniso_U_11
_atom_site_aniso_U_22
_atom_site_aniso_U_33
_atom_site_aniso_U_23
_atom_site_aniso_U_13
_atom_site_aniso_U_12
C1 0.0284(10) 0.0433(14) 0.0543(14) -0.0081(10) 0.0029(10) 0.0011(9)
C2 0.0287(12) 0.0625(18) 0.0610(16) -0.0115(12) 0.0146(11) -0.0042(11)
C3 0.0374(12) 0.0656(18) 0.0490(14) -0.0056(12) 0.0193(11) -0.0089(13)
C4 0.0355(11) 0.0487(14) 0.0361(11) 0.0003(9) 0.0113(9) -0.0019(10)
C5 0.0258(9) 0.0292(11) 0.0347(10) -0.0062(8) 0.0080(8) -0.0037(8)
C6 0.0295(10) 0.0321(11) 0.0412(12) -0.0068(8) 0.0058(9) -0.0025(9)
C7 0.0244(9) 0.0304(11) 0.0326(10) -0.0018(7) 0.0087(8) -0.0018(8)
C8 0.0269(9) 0.0281(10) 0.0375(11) -0.0002(8) 0.0043(8) -0.0010(8)
C9 0.0297(10) 0.0288(11) 0.0492(13) -0.0021(8) 0.0121(9) -0.0020(8)
C10 0.0249(9) 0.0313(11) 0.0406(11) -0.0060(8) 0.0103(8) -0.0025(8)
C11 0.0340(11) 0.0454(14) 0.0418(12) -0.0120(9) 0.0153(9) -0.0029(10)
C12 0.0387(11) 0.0555(15) 0.0359(11) -0.0055(10) 0.0102(9) -0.0004(11)
C13 0.0295(10) 0.0362(12) 0.0363(11) 0.0018(8) 0.0075(8) -0.0001(9)
C14 0.0370(13) 0.0699(19) 0.0509(15) -0.0027(12) 0.0204(11) -0.0036(12)
C15 0.0490(15) 0.067(2) 0.0634(17) -0.0301(14) 0.0190(13) -0.0024(14)
C16 0.0394(11) 0.0409(12) 0.0297(10) 0.0017(8) 0.0010(8) 0.0021(10)
C17 0.0563(15) 0.0424(14) 0.0376(12) -0.0022(9) 0.0067(11) 0.0002(12)
C18 0.0622(18) 0.068(2) 0.0429(14) -0.0091(12) 0.0127(13) 0.0126(15)
C19 0.0660(18) 0.079(2) 0.0377(14) -0.0041(13) 0.0186(13) -0.0106(16)
C20 0.077(2) 0.0509(17) 0.0492(16) 0.0122(12) 0.0129(14) -0.0080(14)
C21 0.0589(16) 0.0406(14) 0.0433(14) 0.0081(10) 0.0042(11) 0.0039(12)
C22 0.094(3) 0.141(4) 0.086(3) -0.011(3) 0.055(3) -0.019(3)
C23 0.0396(13) 0.0386(14) 0.0614(16) -0.0046(11) 0.0072(11) 0.0058(11)
C24 0.0667(18) 0.0368(14) 0.0484(14) 0.0018(10) 0.0173(13) 0.0059(12)
C25 0.149(4) 0.0355(18) 0.089(3) 0.0014(15) 0.045(3) 0.013(2)
C26 0.203(5) 0.045(2) 0.084(3) 0.0081(17) 0.052(3) 0.040(3)
C1A 0.0338(12) 0.0573(18) 0.0614(16) 0.0109(12) -0.0026(11) -0.0117(12)
C2A 0.0303(12) 0.0613(18) 0.079(2) 0.0179(14) 0.0162(13) -0.0029(12)
C3A 0.0411(13) 0.0575(17) 0.0617(16) 0.0062(13) 0.0245(12) 0.0013(13)
C4A 0.0361(12) 0.0444(15) 0.0449(13) -0.0010(9) 0.0111(10) -0.0022(10)
C5A 0.0289(10) 0.0303(11) 0.0406(11) 0.0053(8) 0.0071(8) -0.0030(9)
C6A 0.0377(12) 0.0376(12) 0.0452(13) 0.0021(10) 0.0037(10) -0.0059(10)
C7A 0.0296(10) 0.0294(10) 0.0330(10) 0.0014(8) 0.0073(8) -0.0005(9)
C8A 0.0346(11) 0.0245(10) 0.0410(11) -0.0021(8) 0.0051(9) -0.0008(8)
C9A 0.0292(10) 0.0246(10) 0.0412(11) 0.0034(8) 0.0059(8) -0.0008(8)
C10A 0.0259(9) 0.0289(11) 0.0383(11) 0.0033(8) 0.0094(8) 0.0021(8)
C11A 0.0325(11) 0.0454(14) 0.0422(12) 0.0083(9) 0.0133(9) 0.0037(10)
C12A 0.0489(14) 0.0558(16) 0.0382(12) 0.0043(11) 0.0103(10) 0.0025(12)
C13A 0.0367(11) 0.0452(14) 0.0370(11) -0.0055(9) 0.0055(9) -0.0006(10)
C14A 0.0415(13) 0.0600(18) 0.0582(16) 0.0058(12) 0.0259(12) 0.0081(12)
C15A 0.0578(16) 0.0547(17) 0.0588(17) 0.0227(12) 0.0208(13) -0.0009(13)
C16A 0.0402(12) 0.0395(12) 0.0357(11) 0.0028(9) 0.0007(9) -0.0037(10)
C17A 0.0557(15) 0.0435(15) 0.0454(14) 0.0085(10) 0.0061(12) -0.0071(12)
C18A 0.0651(19) 0.079(2) 0.0505(16) 0.0173(14) 0.0138(14) -0.0181(17)
C19A 0.070(2) 0.097(3) 0.0432(16) 0.0140(15) 0.0208(14) 0.0042(19)
C20A 0.084(2) 0.068(2) 0.0477(16) -0.0070(13) 0.0190(15) 0.0065(18)
C21A 0.0587(16) 0.0479(16) 0.0424(14) -0.0062(11) 0.0047(12) -0.0056(13)
C22A 0.104(3) 0.169(5) 0.086(3) 0.035(3) 0.055(3) 0.030(3)
C23A 0.0354(12) 0.0300(12) 0.0620(15) 0.0037(10) 0.0050(11) -0.0041(10)
C24A 0.0486(14) 0.0292(12) 0.0544(15) -0.0018(9) 0.0118(11) -0.0016(10)
C25A 0.094(3) 0.0371(17) 0.095(3) 0.0111(16) 0.004(2) -0.0059(17)
C26A 0.275(9) 0.080(3) 0.101(4) -0.024(3) -0.029(5) 0.054(5)
N1 0.0258(8) 0.0294(9) 0.0380(9) -0.0004(7) 0.0040(7) 0.0007(7)
N1A 0.0280(9) 0.0265(9) 0.0426(10) 0.0030(7) 0.0037(7) 0.0011(7)
O1 0.0339(8) 0.0476(10) 0.0389(8) 0.0042(7) 0.0055(6) 0.0071(7)
O2 0.0490(10) 0.0504(12) 0.0547(11) -0.0054(8) 0.0005(8) -0.0176(9)
O3 0.0369(9) 0.0671(14) 0.0603(12) 0.0034(9) -0.0020(9) 0.0140(9)
O4 0.0928(18) 0.0444(14) 0.164(3) -0.0080(15) 0.065(2) -0.0117(13)
O5 0.0863(15) 0.0339(10) 0.0763(14) 0.0021(9) 0.0263(12) 0.0159(10)
O1A 0.0430(9) 0.0595(12) 0.0438(9) -0.0109(8) 0.0022(7) -0.0136(8)
O2A 0.0496(10) 0.0397(10) 0.0624(12) 0.0096(8) 0.0005(8) 0.0116(9)
O3A 0.0410(9) 0.0470(11) 0.0597(12) 0.0010(8) -0.0071(8) -0.0136(8)
O4A 0.0543(12) 0.0382(11) 0.1010(18) 0.0015(10) 0.0225(11) 0.0067(9)
O5A 0.0670(13) 0.0296(10) 0.1052(18) 0.0075(10) 0.0166(12) -0.0098(9)
S1 0.0290(3) 0.0442(3) 0.0413(3) 0.0000(2) 0.0004(2) -0.0005(2)
S1A 0.0321(3) 0.0306(3) 0.0450(3) 0.0029(2) -0.0019(2) -0.0008(2)

loop_
_atom_type_symbol
_atom_type_description
_atom_type_scat_dispersion_real
_atom_type_scat_dispersion_imag
_atom_type_scat_source
C C 0.0033 0.0016 'International Tables Vol C Tables 4.2.6.8 and 6.1.1.4'
H H 0.0000 0.0000 'International Tables Vol C Tables 4.2.6.8 and 6.1.1.4'
N N 0.0061 0.0033 'International Tables Vol C Tables 4.2.6.8 and 6.1.1.4'
O O 0.0106 0.0060 'International Tables Vol C Tables 4.2.6.8 and 6.1.1.4'
S S 0.1246 0.1234 'International Tables Vol C Tables 4.2.6.8 and 6.1.1.4'

loop_
_geom_angle_atom_site_label_1
_geom_angle_atom_site_label_2
_geom_angle_atom_site_label_3
_geom_angle
C2 C1 C6 117.4(2)
C2 C1 H1 121.3
C6 C1 H1 121.3
C1 C2 C3 121.6(2)
C1 C2 H2 119.2
C3 C2 H2 119.2
C2 C3 C4 120.2(2)
C2 C3 H3 119.9
C4 C3 H3 119.9
C5 C4 C3 118.7(2)
C5 C4 H4 120.6
C3 C4 H4 120.6
C6 C5 C4 119.81(19)
C6 C5 C7 109.18(18)
C4 C5 C7 131.0(2)
O1 C6 C5 113.88(18)
O1 C6 C1 123.9(2)
C5 C6 C1 122.2(2)
C5 C7 C8 114.44(17)
C5 C7 C10 115.41(16)
C8 C7 C10 104.86(16)
C5 C7 C13 101.26(16)
C8 C7 C13 115.42(17)
C10 C7 C13 105.46(16)
N1 C8 C7 106.01(17)
N1 C8 H8A 110.5
C7 C8 H8A 110.5
N1 C8 H8B 110.5
C7 C8 H8B 110.5
H8A C8 H8B 108.7
N1 C9 C23 113.05(18)
N1 C9 C10 103.65(17)
C23 C9 C10 117.65(19)
N1 C9 H9 107.3
C23 C9 H9 107.3
C10 C9 H9 107.3
C9 C10 C7 104.23(17)
C9 C10 C11 123.44(18)
C7 C10 C11 105.06(18)
C9 C10 H10 107.7
C7 C10 H10 107.7
C11 C10 H10 107.7
C15 C11 C12 111.1(2)
C15 C11 C14 109.4(2)
C12 C11 C14 108.6(2)
C15 C11 C10 112.5(2)
C12 C11 C10 100.21(17)
C14 C11 C10 114.8(2)
C13 C12 C11 105.42(18)
C13 C12 H12A 110.7
C11 C12 H12A 110.7
C13 C12 H12B 110.7
C11 C12 H12B 110.7
H12A C12 H12B 108.8
O1 C13 C12 111.91(19)
O1 C13 C7 107.95(16)
C12 C13 C7 105.23(19)
O1 C13 H13 110.5
C12 C13 H13 110.5
C7 C13 H13 110.5
C11 C14 H14A 109.5
C11 C14 H14B 109.5
H14A C14 H14B 109.5
C11 C14 H14C 109.5
H14A C14 H14C 109.5
H14B C14 H14C 109.5
C11 C15 H15A 109.5
C11 C15 H15B 109.5
H15A C15 H15B 109.5
C11 C15 H15C 109.5
H15A C15 H15C 109.5
H15B C15 H15C 109.5
C17 C16 C21 121.2(2)
C17 C16 S1 119.7(2)
C21 C16 S1 119.0(2)
C16 C17 C18 118.5(3)
C16 C17 H17 120.8
C18 C17 H17 120.8
C19 C18 C17 121.3(3)
C19 C18 H18 119.4
C17 C18 H18 119.4
C20 C19 C18 118.6(3)
C20 C19 C22 120.9(3)
C18 C19 C22 120.4(3)
C21 C20 C19 121.9(3)
C21 C20 H20 119.1
C19 C20 H20 119.1
C20 C21 C16 118.6(3)
C20 C21 H21 120.7
C16 C21 H21 120.7
C19 C22 H22A 109.5
C19 C22 H22B 109.5
H22A C22 H22B 109.5
C19 C22 H22C 109.5
H22A C22 H22C 109.5
H22B C22 H22C 109.5
C24 C23 C9 111.2(2)
C24 C23 H23A 109.4
C9 C23 H23A 109.4
C24 C23 H23B 109.4
C9 C23 H23B 109.4
H23A C23 H23B 108.0
O4 C24 O5 124.1(3)
O4 C24 C23 125.0(3)
O5 C24 C23 110.9(3)
O5 C25 C26 107.6(4)
O5 C25 H25A 110.2
C26 C25 H25A 110.2
O5 C25 H25B 110.2
C26 C25 H25B 110.2
H25A C25 H25B 108.5
C25 C26 H26A 109.5
C25 C26 H26B 109.5
H26A C26 H26B 109.5
C25 C26 H26C 109.5
H26A C26 H26C 109.5
H26B C26 H26C 109.5
C2A C1A C6A 117.4(3)
C2A C1A H1A 121.3
C6A C1A H1A 121.3
C1A C2A C3A 122.0(2)
C1A C2A H2A 119.0
C3A C2A H2A 119.0
C4A C3A C2A 119.4(3)
C4A C3A H3A 120.3
C2A C3A H3A 120.3
C5A C4A C3A 119.6(2)
C5A C4A H4A 120.2
C3A C4A H4A 120.2
C6A C5A C4A 119.7(2)
C6A C5A C7A 108.8(2)
C4A C5A C7A 131.5(2)
O1A C6A C5A 114.3(2)
O1A C6A C1A 123.7(2)
C5A C6A C1A 122.0(3)
C5A C7A C8A 114.77(18)
C5A C7A C10A 115.44(18)
C8A C7A C10A 104.39(17)
C5A C7A C13A 101.72(17)
C8A C7A C13A 115.19(19)
C10A C7A C13A 105.34(17)
N1A C8A C7A 106.23(17)
N1A C8A H8A1 110.5
C7A C8A H8A1 110.5
N1A C8A H8A2 110.5
C7A C8A H8A2 110.5
H8A1 C8A H8A2 108.7
N1A C9A C23A 112.99(17)
N1A C9A C10A 103.57(17)
C23A C9A C10A 117.43(18)
N1A C9A H9A 107.5
C23A C9A H9A 107.5
C10A C9A H9A 107.5
C9A C10A C7A 104.24(16)
C9A C10A C11A 123.35(18)
C7A C10A C11A 104.98(18)
C9A C10A H10A 107.8
C7A C10A H10A 107.8
C11A C10A H10A 107.8
C15A C11A C12A 110.6(2)
C15A C11A C14A 109.5(2)
C12A C11A C14A 108.5(2)
C15A C11A C10A 113.2(2)
C12A C11A C10A 99.86(18)
C14A C11A C10A 114.7(2)
C13A C12A C11A 105.4(2)
C13A C12A H12C 110.7
C11A C12A H12C 110.7
C13A C12A H12D 110.7
C11A C12A H12D 110.7
H12C C12A H12D 108.8
O1A C13A C12A 112.6(2)
O1A C13A C7A 107.56(18)
C12A C13A C7A 105.1(2)
O1A C13A H13A 110.5
C12A C13A H13A 110.5
C7A C13A H13A 110.5
C11A C14A H14D 109.5
C11A C14A H14E 109.5
H14D C14A H14E 109.5
C11A C14A H14F 109.5
H14D C14A H14F 109.5
H14E C14A H14F 109.5
C11A C15A H15D 109.5
C11A C15A H15E 109.5
H15D C15A H15E 109.5
C11A C15A H15F 109.5
H15D C15A H15F 109.5
H15E C15A H15F 109.5
C21A C16A C17A 120.6(3)
C21A C16A S1A 119.4(2)
C17A C16A S1A 119.8(2)
C18A C17A C16A 118.8(3)
C18A C17A H17A 120.6
C16A C17A H17A 120.6
C19A C18A C17A 121.4(3)
C19A C18A H18A 119.3
C17A C18A H18A 119.3
C18A C19A C20A 118.1(3)
C18A C19A C22A 121.0(4)
C20A C19A C22A 120.9(4)
C21A C20A C19A 122.2(3)
C21A C20A H20A 118.9
C19A C20A H20A 118.9
C20A C21A C16A 118.7(3)
C20A C21A H21A 120.6
C16A C21A H21A 120.6
C19A C22A H22D 109.5
C19A C22A H22E 109.5
H22D C22A H22E 109.5
C19A C22A H22F 109.5
H22D C22A H22F 109.5
H22E C22A H22F 109.5
C24A C23A C9A 111.47(19)
C24A C23A H23C 109.3
C9A C23A H23C 109.3
C24A C23A H23D 109.3
C9A C23A H23D 109.3
H23C C23A H23D 108.0
O4A C24A O5A 123.8(2)
O4A C24A C23A 125.1(2)
O5A C24A C23A 111.0(2)
C26A C25A O5A 111.3(4)
C26A C25A H25C 109.4
O5A C25A H25C 109.4
C26A C25A H25D 109.4
O5A C25A H25D 109.4
H25C C25A H25D 108.0
C25A C26A H26D 109.5
C25A C26A H26E 109.5
H26D C26A H26E 109.5
C25A C26A H26F 109.5
H26D C26A H26F 109.5
H26E C26A H26F 109.5
C8 N1 C9 109.99(16)
C8 N1 S1 114.07(14)
C9 N1 S1 119.59(15)
C8A N1A C9A 109.83(16)
C8A N1A S1A 113.66(14)
C9A N1A S1A 120.74(15)
C6 O1 C13 107.55(17)
C24 O5 C25 115.8(3)
C6A O1A C13A 107.38(17)
C24A O5A C25A 116.8(3)
O3 S1 O2 119.66(13)
O3 S1 N1 107.72(11)
O2 S1 N1 105.93(10)
O3 S1 C16 107.81(13)
O2 S1 C16 108.32(12)
N1 S1 C16 106.72(10)
O2A S1A O3A 119.32(12)
O2A S1A N1A 105.94(11)
O3A S1A N1A 107.36(10)
O2A S1A C16A 108.51(12)
O3A S1A C16A 108.23(12)
N1A S1A C16A 106.84(10)

loop_
_geom_bond_atom_site_label_1
_geom_bond_atom_site_label_2
_geom_bond_distance
C1 C2 1.378(4)
C1 C6 1.386(3)
C1 H1 0.9300
C2 C3 1.384(4)
C2 H2 0.9300
C3 C4 1.393(3)
C3 H3 0.9300
C4 C5 1.387(3)
C4 H4 0.9300
C5 C6 1.379(3)
C5 C7 1.511(3)
C6 O1 1.372(3)
C7 C8 1.542(3)
C7 C10 1.548(3)
C7 C13 1.559(3)
C8 N1 1.486(3)
C8 H8A 0.9700
C8 H8B 0.9700
C9 N1 1.501(3)
C9 C23 1.528(3)
C9 C10 1.530(3)
C9 H9 0.9800
C10 C11 1.561(3)
C10 H10 0.9800
C11 C15 1.530(4)
C11 C12 1.535(4)
C11 C14 1.542(3)
C12 C13 1.526(3)
C12 H12A 0.9700
C12 H12B 0.9700
C13 O1 1.454(3)
C13 H13 0.9800
C14 H14A 0.9600
C14 H14B 0.9600
C14 H14C 0.9600
C15 H15A 0.9600
C15 H15B 0.9600
C15 H15C 0.9600
C16 C17 1.387(4)
C16 C21 1.390(4)
C16 S1 1.763(3)
C17 C18 1.388(4)
C17 H17 0.9300
C18 C19 1.382(5)
C18 H18 0.9300
C19 C20 1.381(5)
C19 C22 1.525(5)
C20 C21 1.374(4)
C20 H20 0.9300
C21 H21 0.9300
C22 H22A 0.9600
C22 H22B 0.9600
C22 H22C 0.9600
C23 C24 1.498(4)
C23 H23A 0.9700
C23 H23B 0.9700
C24 O4 1.202(4)
C24 O5 1.331(4)
C25 O5 1.461(4)
C25 C26 1.475(6)
C25 H25A 0.9700
C25 H25B 0.9700
C26 H26A 0.9600
C26 H26B 0.9600
C26 H26C 0.9600
C1A C2A 1.366(4)
C1A C6A 1.390(4)
C1A H1A 0.9300
C2A C3A 1.390(4)
C2A H2A 0.9300
C3A C4A 1.385(3)
C3A H3A 0.9300
C4A C5A 1.378(3)
C4A H4A 0.9300
C5A C6A 1.377(3)
C5A C7A 1.500(3)
C6A O1A 1.365(3)
C7A C8A 1.539(3)
C7A C10A 1.552(3)
C7A C13A 1.557(3)
C8A N1A 1.494(3)
C8A H8A1 0.9700
C8A H8A2 0.9700
C9A N1A 1.494(3)
C9A C23A 1.524(3)
C9A C10A 1.534(3)
C9A H9A 0.9800
C10A C11A 1.557(3)
C10A H10A 0.9800
C11A C15A 1.532(4)
C11A C12A 1.537(4)
C11A C14A 1.541(3)
C12A C13A 1.522(4)
C12A H12C 0.9700
C12A H12D 0.9700
C13A O1A 1.454(3)
C13A H13A 0.9800
C14A H14D 0.9600
C14A H14E 0.9600
C14A H14F 0.9600
C15A H15D 0.9600
C15A H15E 0.9600
C15A H15F 0.9600
C16A C21A 1.384(4)
C16A C17A 1.394(4)
C16A S1A 1.758(3)
C17A C18A 1.387(4)
C17A H17A 0.9300
C18A C19A 1.380(5)
C18A H18A 0.9300
C19A C20A 1.381(5)
C19A C22A 1.515(5)
C20A C21A 1.377(4)
C20A H20A 0.9300
C21A H21A 0.9300
C22A H22D 0.9600
C22A H22E 0.9600
C22A H22F 0.9600
C23A C24A 1.504(3)
C23A H23C 0.9700
C23A H23D 0.9700
C24A O4A 1.206(3)
C24A O5A 1.324(3)
C25A C26A 1.418(6)
C25A O5A 1.454(4)
C25A H25C 0.9700
C25A H25D 0.9700
C26A H26D 0.9600
C26A H26E 0.9600
C26A H26F 0.9600
N1 S1 1.6460(18)
N1A S1A 1.6418(19)
O2 S1 1.4236(19)
O3 S1 1.423(2)
O2A S1A 1.4244(19)
O3A S1A 1.4324(18)

loop_
_geom_torsion_atom_site_label_1
_geom_torsion_atom_site_label_2
_geom_torsion_atom_site_label_3
_geom_torsion_atom_site_label_4
_geom_torsion
C6 C1 C2 C3 1.3(4)
C1 C2 C3 C4 -1.2(4)
C2 C3 C4 C5 -0.4(4)
C3 C4 C5 C6 1.8(3)
C3 C4 C5 C7 -177.5(2)
C4 C5 C6 O1 -179.1(2)
C7 C5 C6 O1 0.3(3)
C4 C5 C6 C1 -1.7(3)
C7 C5 C6 C1 177.7(2)
C2 C1 C6 O1 177.3(2)
C2 C1 C6 C5 0.2(4)
C6 C5 C7 C8 -122.7(2)
C4 C5 C7 C8 56.7(3)
C6 C5 C7 C10 115.5(2)
C4 C5 C7 C10 -65.1(3)
C6 C5 C7 C13 2.2(2)
C4 C5 C7 C13 -178.4(2)
C5 C7 C8 N1 -111.90(19)
C10 C7 C8 N1 15.6(2)
C13 C7 C8 N1 131.13(18)
N1 C9 C10 C7 33.29(19)
C23 C9 C10 C7 158.88(19)
N1 C9 C10 C11 -86.0(2)
C23 C9 C10 C11 39.6(3)
C5 C7 C10 C9 96.5(2)
C8 C7 C10 C9 -30.3(2)
C13 C7 C10 C9 -152.64(16)
C5 C7 C10 C11 -132.41(18)
C8 C7 C10 C11 100.72(18)
C13 C7 C10 C11 -21.6(2)
C9 C10 C11 C15 -84.0(3)
C7 C10 C11 C15 157.1(2)
C9 C10 C11 C12 157.9(2)
C7 C10 C11 C12 39.1(2)
C9 C10 C11 C14 41.9(3)
C7 C10 C11 C14 -77.0(2)
C15 C11 C12 C13 -161.6(2)
C14 C11 C12 C13 78.1(2)
C10 C11 C12 C13 -42.6(2)
C11 C12 C13 O1 146.99(18)
C11 C12 C13 C7 30.0(2)
C5 C7 C13 O1 -3.8(2)
C8 C7 C13 O1 120.36(19)
C10 C7 C13 O1 -124.42(18)
C5 C7 C13 C12 115.83(18)
C8 C7 C13 C12 -120.0(2)
C10 C7 C13 C12 -4.8(2)
C21 C16 C17 C18 1.8(4)
S1 C16 C17 C18 -174.5(2)
C16 C17 C18 C19 -2.0(4)
C17 C18 C19 C20 0.7(5)
C17 C18 C19 C22 178.8(3)
C18 C19 C20 C21 0.8(5)
C22 C19 C20 C21 -177.3(3)
C19 C20 C21 C16 -1.0(4)
C17 C16 C21 C20 -0.3(4)
S1 C16 C21 C20 176.0(2)
N1 C9 C23 C24 -161.2(2)
C10 C9 C23 C24 78.0(3)
C9 C23 C24 O4 3.9(4)
C9 C23 C24 O5 -176.4(2)
C6A C1A C2A C3A -1.2(4)
C1A C2A C3A C4A 0.5(5)
C2A C3A C4A C5A 0.1(4)
C3A C4A C5A C6A 0.1(4)
C3A C4A C5A C7A 179.2(3)
C4A C5A C6A O1A 179.9(2)
C7A C5A C6A O1A 0.6(3)
C4A C5A C6A C1A -0.8(4)
C7A C5A C6A C1A 179.9(2)
C2A C1A C6A O1A -179.4(3)
C2A C1A C6A C5A 1.3(4)
C6A C5A C7A C8A 122.0(2)
C4A C5A C7A C8A -57.3(3)
C6A C5A C7A C10A -116.5(2)
C4A C5A C7A C10A 64.3(3)
C6A C5A C7A C13A -3.1(2)
C4A C5A C7A C13A 177.7(3)
C5A C7A C8A N1A 111.3(2)
C10A C7A C8A N1A -16.1(2)
C13A C7A C8A N1A -131.07(19)
N1A C9A C10A C7A -34.01(19)
C23A C9A C10A C7A -159.32(19)
N1A C9A C10A C11A 85.1(2)
C23A C9A C10A C11A -40.2(3)
C5A C7A C10A C9A -95.9(2)
C8A C7A C10A C9A 31.0(2)
C13A C7A C10A C9A 152.74(17)
C5A C7A C10A C11A 133.15(19)
C8A C7A C10A C11A -99.91(19)
C13A C7A C10A C11A 21.8(2)
C9A C10A C11A C15A 84.0(3)
C7A C10A C11A C15A -157.2(2)
C9A C10A C11A C12A -158.4(2)
C7A C10A C11A C12A -39.6(2)
C9A C10A C11A C14A -42.6(3)
C7A C10A C11A C14A 76.1(2)
C15A C11A C12A C13A 163.0(2)
C14A C11A C12A C13A -76.9(2)
C10A C11A C12A C13A 43.5(2)
C11A C12A C13A O1A -147.5(2)
C11A C12A C13A C7A -30.8(2)
C5A C7A C13A O1A 4.5(2)
C8A C7A C13A O1A -120.3(2)
C10A C7A C13A O1A 125.26(19)
C5A C7A C13A C12A -115.7(2)
C8A C7A C13A C12A 119.6(2)
C10A C7A C13A C12A 5.1(2)
C21A C16A C17A C18A -1.8(4)
S1A C16A C17A C18A 173.5(2)
C16A C17A C18A C19A 0.1(4)
C17A C18A C19A C20A 2.0(5)
C17A C18A C19A C22A -177.3(3)
C18A C19A C20A C21A -2.6(5)
C22A C19A C20A C21A 176.7(3)
C19A C20A C21A C16A 1.0(5)
C17A C16A C21A C20A 1.2(4)
S1A C16A C21A C20A -174.1(2)
N1A C9A C23A C24A 173.4(2)
C10A C9A C23A C24A -66.2(3)
C9A C23A C24A O4A -5.7(4)
C9A C23A C24A O5A 172.5(2)
C7 C8 N1 C9 5.5(2)
C7 C8 N1 S1 143.03(14)
C23 C9 N1 C8 -152.95(19)
C10 C9 N1 C8 -24.5(2)
C23 C9 N1 S1 72.2(2)
C10 C9 N1 S1 -159.33(13)
C7A C8A N1A C9A -5.3(2)
C7A C8A N1A S1A -144.03(15)
C23A C9A N1A C8A 152.8(2)
C10A C9A N1A C8A 24.7(2)
C23A C9A N1A S1A -71.9(2)
C10A C9A N1A S1A 160.04(14)
C5 C6 O1 C13 -2.9(3)
C1 C6 O1 C13 179.7(2)
C12 C13 O1 C6 -111.1(2)
C7 C13 O1 C6 4.2(2)
O4 C24 O5 C25 4.1(5)
C23 C24 O5 C25 -175.6(3)
C26 C25 O5 C24 -173.2(3)
C5A C6A O1A C13A 2.5(3)
C1A C6A O1A C13A -176.8(3)
C12A C13A O1A C6A 110.9(2)
C7A C13A O1A C6A -4.4(3)
O4A C24A O5A C25A 1.4(4)
C23A C24A O5A C25A -176.8(3)
C26A C25A O5A C24A -89.8(5)
C8 N1 S1 O3 175.47(15)
C9 N1 S1 O3 -51.37(18)
C8 N1 S1 O2 46.31(17)
C9 N1 S1 O2 179.47(15)
C8 N1 S1 C16 -68.98(17)
C9 N1 S1 C16 64.19(18)
C17 C16 S1 O3 -153.8(2)
C21 C16 S1 O3 29.8(2)
C17 C16 S1 O2 -23.0(2)
C21 C16 S1 O2 160.6(2)
C17 C16 S1 N1 90.7(2)
C21 C16 S1 N1 -85.7(2)
C8A N1A S1A O2A -46.47(17)
C9A N1A S1A O2A 179.78(16)
C8A N1A S1A O3A -174.99(15)
C9A N1A S1A O3A 51.26(19)
C8A N1A S1A C16A 69.09(17)
C9A N1A S1A C16A -64.66(18)
C21A C16A S1A O2A -160.2(2)
C17A C16A S1A O2A 24.5(2)
C21A C16A S1A O3A -29.4(2)
C17A C16A S1A O3A 155.31(19)
C21A C16A S1A N1A 86.0(2)
C17A C16A S1A N1A -89.4(2)
